data_2228875
loop_
_publ_author_name
'Akkurt, Mehmet'
'T\"urktekin, Sevim'
'Jarrahpour, Aliasghar'
'Sharghi, Hashem'
'Badrabady, Seid Ali Torabi'
'Aberi, Mahdi'
'B\"uy\"ukg\"ung\"or, Orhan'

_publ_section_title
;
 2-[(<i>E</i>)-(4-Methylphenyl)iminomethyl]-6-(morpholin-4-ylmethyl)phenol
;
_journal_coeditor_code SI2317
_journal_issue 1
_journal_name_full 'Acta Crystallographica Section E'
_journal_page_first o147
_journal_page_last o148
_journal_paper_doi 10.1107/S1600536810052311
_journal_volume 67
_journal_year 2011
_chemical_formula_iupac 'C19 H22 N2 O2'
_chemical_formula_moiety 'C19 H22 N2 O2'
_chemical_formula_sum 'C19 H22 N2 O2'
_chemical_formula_weight 310.39
_chemical_name_systematic
;
2-[(<i>E</i>)-(4-Methylphenyl)iminomethyl]-6-(morpholin-4-ylmethyl)phenol
;
_space_group_IT_number 2
_symmetry_cell_setting triclinic
_symmetry_space_group_name_Hall '-P 1'
_symmetry_space_group_name_H-M 'P -1'
_atom_sites_solution_hydrogens geom
_atom_sites_solution_primary direct
_atom_sites_solution_secondary difmap
_cell_angle_alpha 99.78(2)
_cell_angle_beta 109.34(2)
_cell_angle_gamma 115.18(2)
_cell_formula_units_Z 2
_cell_length_a 9.807(3)
_cell_length_b 10.091(3)
_cell_length_c 10.528(3)
_cell_measurement_reflns_used 2924
_cell_measurement_temperature 296
_cell_measurement_theta_max 28.00
_cell_measurement_theta_min 2.16
_cell_volume 828.7(5)
_computing_cell_refinement 'X-AREA (Stoe & Cie, 2002)'
_computing_data_collection 'X-AREA (Stoe & Cie, 2002)'
_computing_data_reduction 'X-RED32 (Stoe & Cie, 2002)'
_computing_molecular_graphics 'ORTEP-3 (Farrugia, 1997)'
_computing_publication_material 'WinGX (Farrugia, 1999)'
_computing_structure_refinement 'SHELXL97 (Sheldrick, 2008)'
_computing_structure_solution 'SIR97 (Altomare <i>et al.</i>,  1999)'
_diffrn_ambient_temperature 296
_diffrn_detector_area_resol_mean 6.67
_diffrn_measured_fraction_theta_full 1.000
_diffrn_measured_fraction_theta_max 1.000
_diffrn_measurement_device '2-circle goniometer'
_diffrn_measurement_device_type 'Stoe IPDS 2'
_diffrn_measurement_method \w
_diffrn_radiation_monochromator 'plane graphite'
_diffrn_radiation_type 'Mo K\a'
_diffrn_radiation_wavelength 0.71073
_diffrn_reflns_av_R_equivalents 0.0264
_diffrn_reflns_av_sigmaI/netI 0.0158
_diffrn_reflns_limit_h_max 12
_diffrn_reflns_limit_h_min -12
_diffrn_reflns_limit_k_max 12
_diffrn_reflns_limit_k_min -12
_diffrn_reflns_limit_l_max 13
_diffrn_reflns_limit_l_min -13
_diffrn_reflns_number 15421
_diffrn_reflns_reduction_process
;
;
_diffrn_reflns_theta_full 26.50
_diffrn_reflns_theta_max 26.50
_diffrn_reflns_theta_min 2.20
_exptl_absorpt_coefficient_mu 0.081
_exptl_absorpt_correction_T_max 0.982
_exptl_absorpt_correction_T_min 0.958
_exptl_absorpt_correction_type integration
_exptl_absorpt_process_details '(X-RED32; Stoe & Cie, 2002)'
_exptl_crystal_colour yellow
_exptl_crystal_density_diffrn 1.244
_exptl_crystal_density_method 'Not Measured'
_exptl_crystal_description prism
_exptl_crystal_F_000 332
_exptl_crystal_size_max 0.530
_exptl_crystal_size_mid 0.400
_exptl_crystal_size_min 0.230
_refine_diff_density_max 0.186
_refine_diff_density_min -0.166
_refine_ls_extinction_method none
_refine_ls_goodness_of_fit_ref 1.082
_refine_ls_hydrogen_treatment constr
_refine_ls_matrix_type full
_refine_ls_number_parameters 208
_refine_ls_number_reflns 3443
_refine_ls_number_restraints 0
_refine_ls_restrained_S_all 1.082
_refine_ls_R_factor_all 0.0497
_refine_ls_R_factor_gt 0.0415
_refine_ls_shift/su_max 0.000
_refine_ls_shift/su_mean 0.000
_refine_ls_structure_factor_coef Fsqd
_refine_ls_weighting_details 'calc w=1/[\s^2^(Fo^2^)+(0.0601P)^2^+0.1054P] where P=(Fo^2^+2Fc^2^)/3'
_refine_ls_weighting_scheme calc
_refine_ls_wR_factor_gt 0.1160
_refine_ls_wR_factor_ref 0.1210
_reflns_number_gt 2894
_reflns_number_total 3443
_reflns_threshold_expression I>2\s(I)
_cod_data_source_file si2317.cif
_cod_data_source_block I
_cod_database_code 2228875
_cod_database_fobs_code 2228875

loop_
_symmetry_equiv_pos_site_id
_symmetry_equiv_pos_as_xyz
1 x,y,z
2 -x,-y,-z

loop_
_atom_site_aniso_label
_atom_site_aniso_U_11
_atom_site_aniso_U_22
_atom_site_aniso_U_33
_atom_site_aniso_U_12
_atom_site_aniso_U_13
_atom_site_aniso_U_23
O1 0.0572(6) 0.0439(5) 0.0533(5) 0.0144(4) 0.0117(4) 0.0177(4)
O2 0.0841(8) 0.0696(7) 0.0967(8) 0.0459(6) 0.0539(7) 0.0551(6)
N1 0.0570(7) 0.0382(5) 0.0558(6) 0.0216(5) 0.0276(5) 0.0173(5)
N2 0.0482(6) 0.0411(5) 0.0550(6) 0.0236(5) 0.0240(5) 0.0224(5)
C1 0.0463(6) 0.0371(6) 0.0536(7) 0.0211(5) 0.0225(5) 0.0160(5)
C2 0.0569(8) 0.0476(7) 0.0503(7) 0.0247(6) 0.0234(6) 0.0174(6)
C3 0.0514(7) 0.0434(7) 0.0511(7) 0.0203(6) 0.0157(6) 0.0082(5)
C4 0.0447(7) 0.0383(6) 0.0602(8) 0.0189(5) 0.0184(6) 0.0156(5)
C5 0.0531(7) 0.0445(7) 0.0542(7) 0.0225(6) 0.0237(6) 0.0207(6)
C6 0.0499(7) 0.0396(6) 0.0486(7) 0.0193(5) 0.0192(6) 0.0120(5)
C7 0.0678(10) 0.0419(7) 0.0777(10) 0.0143(7) 0.0231(8) 0.0184(7)
C8 0.0541(7) 0.0432(7) 0.0566(7) 0.0257(6) 0.0280(6) 0.0218(6)
C9 0.0490(7) 0.0404(6) 0.0527(7) 0.0218(5) 0.0269(6) 0.0188(5)
C10 0.0473(7) 0.0406(6) 0.0444(6) 0.0186(5) 0.0206(5) 0.0138(5)
C11 0.0502(7) 0.0410(6) 0.0506(7) 0.0216(5) 0.0256(6) 0.0190(5)
C12 0.0487(7) 0.0384(6) 0.0585(8) 0.0177(5) 0.0249(6) 0.0183(5)
C13 0.0436(7) 0.0474(7) 0.0583(8) 0.0180(6) 0.0174(6) 0.0196(6)
C14 0.0504(7) 0.0511(7) 0.0605(8) 0.0268(6) 0.0246(6) 0.0271(6)
C15 0.0509(7) 0.0475(7) 0.0601(8) 0.0194(6) 0.0192(6) 0.0240(6)
C16 0.0567(8) 0.0581(8) 0.0620(8) 0.0354(7) 0.0271(7) 0.0282(6)
C17 0.0816(10) 0.0525(8) 0.0645(9) 0.0414(8) 0.0325(8) 0.0284(7)
C18 0.0730(10) 0.0819(11) 0.1191(15) 0.0480(9) 0.0605(11) 0.0659(11)
C19 0.0761(10) 0.0610(8) 0.0774(10) 0.0451(8) 0.0470(8) 0.0364(7)

loop_
_atom_site_type_symbol
_atom_site_label
_atom_site_fract_x
_atom_site_fract_y
_atom_site_fract_z
_atom_site_U_iso_or_equiv
_atom_site_thermal_displace_type
_atom_site_calc_flag
_atom_site_refinement_flags
_atom_site_occupancy
O O1 0.68415(12) 0.65889(11) 0.31759(10) 0.0605(3) Uani . . 1.000
O O2 0.25927(15) -0.05310(13) 0.37129(14) 0.0731(4) Uani . . 1.000
N N1 0.70908(14) 0.89705(12) 0.23661(12) 0.0509(3) Uani . . 1.000
N N2 0.39377(13) 0.18806(12) 0.26385(12) 0.0470(3) Uani . . 1.000
C C1 0.80432(16) 1.05345(14) 0.24513(14) 0.0460(4) Uani . . 1.000
C C2 0.90410(18) 1.17249(16) 0.38095(15) 0.0529(4) Uani . . 1.000
C C3 1.00285(17) 1.32583(15) 0.39579(15) 0.0541(4) Uani . . 1.000
C C4 1.00833(16) 1.36570(15) 0.27667(15) 0.0508(4) Uani . . 1.000
C C5 0.90948(17) 1.24557(15) 0.14201(15) 0.0515(4) Uani . . 1.000
C C6 0.80862(16) 1.09138(14) 0.12519(14) 0.0492(4) Uani . . 1.000
C C7 1.1219(2) 1.53245(17) 0.29286(19) 0.0719(5) Uani . . 1.000
C C8 0.56247(17) 0.80217(15) 0.13084(15) 0.0496(4) Uani . . 1.000
C C9 0.46275(16) 0.63836(14) 0.11187(14) 0.0464(4) Uani . . 1.000
C C10 0.52758(16) 0.57282(14) 0.20561(13) 0.0461(4) Uani . . 1.000
C C11 0.43183(16) 0.41315(14) 0.18260(14) 0.0469(4) Uani . . 1.000
C C12 0.27222(17) 0.32268(15) 0.06675(15) 0.0503(4) Uani . . 1.000
C C13 0.20689(17) 0.38570(16) -0.02683(15) 0.0538(4) Uani . . 1.000
C C14 0.30183(17) 0.54185(16) -0.00456(15) 0.0529(4) Uani . . 1.000
C C15 0.51246(18) 0.34623(16) 0.28015(16) 0.0565(4) Uani . . 1.000
C C16 0.48127(18) 0.10773(17) 0.31696(16) 0.0555(5) Uani . . 1.000
C C17 0.3568(2) -0.05472(17) 0.29914(17) 0.0625(5) Uani . . 1.000
C C18 0.1757(2) 0.0270(2) 0.3227(2) 0.0783(7) Uani . . 1.000
C C19 0.2971(2) 0.19116(18) 0.34212(18) 0.0620(5) Uani . . 1.000
H H1 0.72840 0.74990 0.32090 0.0910 Uiso calc R 1.000
H H2 0.90420 1.14840 0.46240 0.0630 Uiso calc R 1.000
H H3 1.06710 1.40420 0.48720 0.0650 Uiso calc R 1.000
H H5 0.91110 1.26940 0.06080 0.0620 Uiso calc R 1.000
H H6 0.74370 1.01320 0.03360 0.0590 Uiso calc R 1.000
H H7A 1.23740 1.56600 0.35230 0.0860 Uiso calc R 1.000
H H7B 1.09230 1.60030 0.33720 0.0860 Uiso calc R 1.000
H H7C 1.10810 1.53690 0.19930 0.0860 Uiso calc R 1.000
H H8 0.51770 0.83940 0.06320 0.0600 Uiso calc R 1.000
H H12 0.20700 0.21690 0.05110 0.0600 Uiso calc R 1.000
H H13 0.09940 0.32250 -0.10420 0.0650 Uiso calc R 1.000
H H14 0.25840 0.58370 -0.06780 0.0630 Uiso calc R 1.000
H H15A 0.60110 0.34430 0.25960 0.0680 Uiso calc R 1.000
H H15B 0.56460 0.41530 0.37980 0.0680 Uiso calc R 1.000
H H16A 0.56130 0.16730 0.41820 0.0670 Uiso calc R 1.000
H H16B 0.54360 0.10120 0.26380 0.0670 Uiso calc R 1.000
H H17A 0.28230 -0.11600 0.19710 0.0750 Uiso calc R 1.000
H H17B 0.41730 -0.10540 0.33660 0.0750 Uiso calc R 1.000
H H18A 0.11260 0.03090 0.37590 0.0940 Uiso calc R 1.000
H H18B 0.09590 -0.03110 0.22120 0.0940 Uiso calc R 1.000
H H19A 0.23530 0.24150 0.30660 0.0740 Uiso calc R 1.000
H H19B 0.37330 0.25170 0.44400 0.0740 Uiso calc R 1.000

loop_
_atom_type_symbol
_atom_type_description
_atom_type_scat_dispersion_real
_atom_type_scat_dispersion_imag
_atom_type_scat_source
C C 0.0033 0.0016 ' International Tables Vol C Tables 4.2.6.8 and 6.1.1.4'
H H 0.0000 0.0000 ' International Tables Vol C Tables 4.2.6.8 and 6.1.1.4'
N N 0.0061 0.0033 ' International Tables Vol C Tables 4.2.6.8 and 6.1.1.4'
O O 0.0106 0.0060 ' International Tables Vol C Tables 4.2.6.8 and 6.1.1.4'

loop_
_exptl_crystal_face_index_h
_exptl_crystal_face_index_k
_exptl_crystal_face_index_l
_exptl_crystal_face_perp_dist
-1 0 0 0.1070
8 1 -1 0.1050
1 4 -4 0.1770
4 -1 0 0.1180
5 1 0 0.0970
1 2 -2 0.1500
1 8 -2 0.2190
1 -7 4 0.2720
-1 3 7 0.2400
3 -4 -1 0.2550
0 -2 5 0.2760
4 -1 -7 0.2900
-1 -2 3 0.2740
1 -6 1 0.2300
-1 -3 -4 0.2550
-2 1 2 0.2890
3 -4 -6 0.2760

loop_
_geom_angle_atom_site_label_1
_geom_angle_atom_site_label_2
_geom_angle_atom_site_label_3
_geom_angle_site_symmetry_1
_geom_angle_site_symmetry_2
_geom_angle_site_symmetry_3
_geom_angle
_geom_angle_publ_flag
C17 O2 C18 . . . 110.04(14) no
C10 O1 H1 . . . 109.00 no
C1 N1 C8 . . . 120.07(13) no
C15 N2 C19 . . . 111.36(13) no
C16 N2 C19 . . . 108.24(13) no
C15 N2 C16 . . . 111.27(14) no
N1 C1 C6 . . . 122.95(12) no
C2 C1 C6 . . . 118.83(13) no
N1 C1 C2 . . . 118.13(12) no
C1 C2 C3 . . . 120.53(13) no
C2 C3 C4 . . . 121.30(13) no
C3 C4 C5 . . . 117.56(14) no
C5 C4 C7 . . . 120.84(14) no
C3 C4 C7 . . . 121.57(13) no
C4 C5 C6 . . . 121.83(13) no
C1 C6 C5 . . . 119.93(13) no
N1 C8 C9 . . . 122.64(14) no
C8 C9 C10 . . . 121.32(13) no
C8 C9 C14 . . . 119.69(13) no
C10 C9 C14 . . . 118.95(13) no
O1 C10 C11 . . . 117.69(13) no
C9 C10 C11 . . . 120.53(13) no
O1 C10 C9 . . . 121.76(13) no
C10 C11 C12 . . . 118.40(13) no
C12 C11 C15 . . . 123.20(13) no
C10 C11 C15 . . . 118.29(13) no
C11 C12 C13 . . . 121.68(14) no
C12 C13 C14 . . . 119.68(15) no
C9 C14 C13 . . . 120.76(14) no
N2 C15 C11 . . . 113.61(14) no
N2 C16 C17 . . . 110.36(15) no
O2 C17 C16 . . . 112.22(15) no
O2 C18 C19 . . . 112.08(17) no
N2 C19 C18 . . . 110.12(15) no
C1 C2 H2 . . . 120.00 no
C3 C2 H2 . . . 120.00 no
C2 C3 H3 . . . 119.00 no
C4 C3 H3 . . . 119.00 no
C4 C5 H5 . . . 119.00 no
C6 C5 H5 . . . 119.00 no
C1 C6 H6 . . . 120.00 no
C5 C6 H6 . . . 120.00 no
C4 C7 H7A . . . 109.00 no
C4 C7 H7B . . . 109.00 no
C4 C7 H7C . . . 109.00 no
H7A C7 H7B . . . 110.00 no
H7A C7 H7C . . . 109.00 no
H7B C7 H7C . . . 109.00 no
N1 C8 H8 . . . 119.00 no
C9 C8 H8 . . . 119.00 no
C11 C12 H12 . . . 119.00 no
C13 C12 H12 . . . 119.00 no
C12 C13 H13 . . . 120.00 no
C14 C13 H13 . . . 120.00 no
C9 C14 H14 . . . 120.00 no
C13 C14 H14 . . . 120.00 no
N2 C15 H15A . . . 109.00 no
N2 C15 H15B . . . 109.00 no
C11 C15 H15A . . . 109.00 no
C11 C15 H15B . . . 109.00 no
H15A C15 H15B . . . 108.00 no
N2 C16 H16A . . . 110.00 no
N2 C16 H16B . . . 110.00 no
C17 C16 H16A . . . 110.00 no
C17 C16 H16B . . . 110.00 no
H16A C16 H16B . . . 108.00 no
O2 C17 H17A . . . 109.00 no
O2 C17 H17B . . . 109.00 no
C16 C17 H17A . . . 109.00 no
C16 C17 H17B . . . 109.00 no
H17A C17 H17B . . . 108.00 no
O2 C18 H18A . . . 109.00 no
O2 C18 H18B . . . 109.00 no
C19 C18 H18A . . . 109.00 no
C19 C18 H18B . . . 109.00 no
H18A C18 H18B . . . 108.00 no
N2 C19 H19A . . . 110.00 no
N2 C19 H19B . . . 110.00 no
C18 C19 H19A . . . 110.00 no
C18 C19 H19B . . . 110.00 no
H19A C19 H19B . . . 108.00 no

loop_
_geom_bond_atom_site_label_1
_geom_bond_atom_site_label_2
_geom_bond_site_symmetry_1
_geom_bond_site_symmetry_2
_geom_bond_distance
_geom_bond_publ_flag
O1 C10 . . 1.3492(18) no
O2 C17 . . 1.408(3) no
O2 C18 . . 1.419(3) no
O1 H1 . . 0.8200 no
N1 C8 . . 1.277(2) no
N1 C1 . . 1.4189(19) no
N2 C15 . . 1.458(2) no
N2 C16 . . 1.461(2) no
N2 C19 . . 1.454(3) no
C1 C2 . . 1.391(2) no
C1 C6 . . 1.3887(19) no
C2 C3 . . 1.378(2) no
C3 C4 . . 1.391(2) no
C4 C7 . . 1.511(2) no
C4 C5 . . 1.388(2) no
C5 C6 . . 1.383(2) no
C8 C9 . . 1.453(2) no
C9 C10 . . 1.407(2) no
C9 C14 . . 1.395(2) no
C10 C11 . . 1.402(2) no
C11 C15 . . 1.513(2) no
C11 C12 . . 1.383(2) no
C12 C13 . . 1.388(2) no
C13 C14 . . 1.373(2) no
C16 C17 . . 1.501(2) no
C18 C19 . . 1.500(3) no
C2 H2 . . 0.9300 no
C3 H3 . . 0.9300 no
C5 H5 . . 0.9300 no
C6 H6 . . 0.9300 no
C7 H7A . . 0.9600 no
C7 H7B . . 0.9600 no
C7 H7C . . 0.9600 no
C8 H8 . . 0.9300 no
C12 H12 . . 0.9300 no
C13 H13 . . 0.9300 no
C14 H14 . . 0.9300 no
C15 H15A . . 0.9700 no
C15 H15B . . 0.9700 no
C16 H16A . . 0.9700 no
C16 H16B . . 0.9700 no
C17 H17A . . 0.9700 no
C17 H17B . . 0.9700 no
C18 H18A . . 0.9700 no
C18 H18B . . 0.9700 no
C19 H19A . . 0.9700 no
C19 H19B . . 0.9700 no

loop_
_geom_contact_atom_site_label_1
_geom_contact_atom_site_label_2
_geom_contact_distance
_geom_contact_site_symmetry_1
_geom_contact_site_symmetry_2
_geom_contact_publ_flag
O1 N1 2.6261(18) . . no
O2 N2 2.852(2) . . no
O1 H15B 2.5400 . . no
O1 H19B 2.8300 . 2_666 no
O1 H15A 2.8200 . . no
O2 H2 2.7700 . 2_666 no
N1 O1 2.6261(18) . . no
N2 O2 2.852(2) . . no
N1 H1 1.9000 . . no
N2 H12 2.5300 . . no
N2 H6 2.9100 . 2_665 no
C1 C18 3.596(3) . 1_665 no
C8 C12 3.409(3) . 2_665 no
C10 C14 3.432(3) . 2_665 no
C12 C8 3.409(3) . 2_665 no
C12 C19 3.368(2) . . no
C14 C10 3.432(3) . 2_665 no
C18 C1 3.596(3) . 1_445 no
C19 C12 3.368(2) . . no
C1 H16B 2.8600 . 1_565 no
C1 H18A 3.0000 . 1_665 no
C2 H18A 2.9600 . 1_665 no
C2 H16B 3.0300 . 1_565 no
C3 H19A 3.1000 . 1_665 no
C4 H19A 2.9400 . 1_665 no
C5 H14 2.8800 . 2_675 no
C6 H8 2.6600 . . no
C8 H1 2.4200 . . no
C8 H6 2.7300 . . no
C11 H19A 2.8300 . . no
C12 H19A 2.8700 . . no
C19 H12 2.9800 . . no
H1 N1 1.9000 . . no
H1 C8 2.4200 . . no
H2 O2 2.7700 . 2_666 no
H5 H7C 2.3500 . . no
H5 H17A 2.4600 . 2_665 no
H6 C8 2.7300 . . no
H6 H8 2.3300 . . no
H6 N2 2.9100 . 2_665 no
H7C H5 2.3500 . . no
H8 C6 2.6600 . . no
H8 H6 2.3300 . . no
H8 H14 2.4300 . . no
H12 N2 2.5300 . . no
H12 C19 2.9800 . . no
H12 H19A 2.5700 . . no
H13 H18B 2.5000 . 2_555 no
H14 H8 2.4300 . . no
H14 C5 2.8800 . 2_675 no
H15A O1 2.8200 . . no
H15A H16B 2.2800 . . no
H15B O1 2.5400 . . no
H15B H16A 2.5900 . . no
H15B H19B 2.3000 . . no
H16A H15B 2.5900 . . no
H16A H19B 2.4100 . . no
H16B C1 2.8600 . 1_545 no
H16B C2 3.0300 . 1_545 no
H16B H15A 2.2800 . . no
H17A H18B 2.3900 . . no
H17A H5 2.4600 . 2_665 no
H18A C1 3.0000 . 1_445 no
H18A C2 2.9600 . 1_445 no
H18B H17A 2.3900 . . no
H18B H13 2.5000 . 2_555 no
H19A C3 3.1000 . 1_445 no
H19A C4 2.9400 . 1_445 no
H19A C11 2.8300 . . no
H19A C12 2.8700 . . no
H19A H12 2.5700 . . no
H19B H15B 2.3000 . . no
H19B H16A 2.4100 . . no
H19B O1 2.8300 . 2_666 no

loop_
_geom_hbond_atom_site_label_D
_geom_hbond_atom_site_label_H
_geom_hbond_atom_site_label_A
_geom_hbond_site_symmetry_A
_geom_hbond_distance_DH
_geom_hbond_distance_HA
_geom_hbond_distance_DA
_geom_hbond_angle_DHA
_geom_hbond_publ_flag
O1 H1 N1 . 0.82 1.90 2.6261(18) 147 yes
C12 H12 N2 . 0.93 2.53 2.876(2) 102 ?
C19 H19A Cg2 1_445 0.97 2.96 3.732(3) 137 yes

loop_
_geom_torsion_atom_site_label_1
_geom_torsion_atom_site_label_2
_geom_torsion_atom_site_label_3
_geom_torsion_atom_site_label_4
_geom_torsion_site_symmetry_1
_geom_torsion_site_symmetry_2
_geom_torsion_site_symmetry_3
_geom_torsion_site_symmetry_4
_geom_torsion
_geom_torsion_publ_flag
C17 O2 C18 C19 . . . . -56.61(19) no
C18 O2 C17 C16 . . . . 56.19(18) no
C8 N1 C1 C6 . . . . -39.4(3) no
C8 N1 C1 C2 . . . . 143.89(18) no
C1 N1 C8 C9 . . . . 176.53(15) no
C19 N2 C15 C11 . . . . -79.79(16) no
C15 N2 C16 C17 . . . . -180.00(13) no
C16 N2 C15 C11 . . . . 159.35(13) no
C15 N2 C19 C18 . . . . 179.71(14) no
C19 N2 C16 C17 . . . . 57.33(16) no
C16 N2 C19 C18 . . . . -57.68(17) no
N1 C1 C6 C5 . . . . -177.41(17) no
N1 C1 C2 C3 . . . . 178.14(17) no
C2 C1 C6 C5 . . . . -0.7(3) no
C6 C1 C2 C3 . . . . 1.3(3) no
C1 C2 C3 C4 . . . . -1.2(3) no
C2 C3 C4 C5 . . . . 0.6(3) no
C2 C3 C4 C7 . . . . -177.38(18) no
C3 C4 C5 C6 . . . . 0.0(3) no
C7 C4 C5 C6 . . . . 177.97(18) no
C4 C5 C6 C1 . . . . 0.1(3) no
N1 C8 C9 C10 . . . . -3.8(3) no
N1 C8 C9 C14 . . . . 178.64(17) no
C10 C9 C14 C13 . . . . 0.8(3) no
C14 C9 C10 C11 . . . . -0.2(2) no
C8 C9 C10 O1 . . . . 0.5(2) no
C14 C9 C10 O1 . . . . 178.05(15) no
C8 C9 C14 C13 . . . . 178.35(16) no
C8 C9 C10 C11 . . . . -177.71(15) no
C9 C10 C11 C12 . . . . -0.6(2) no
O1 C10 C11 C15 . . . . -2.6(2) no
O1 C10 C11 C12 . . . . -178.89(15) no
C9 C10 C11 C15 . . . . 175.65(15) no
C12 C11 C15 N2 . . . . -14.1(2) no
C10 C11 C15 N2 . . . . 169.80(14) no
C15 C11 C12 C13 . . . . -175.25(16) no
C10 C11 C12 C13 . . . . 0.8(3) no
C11 C12 C13 C14 . . . . -0.2(3) no
C12 C13 C14 C9 . . . . -0.6(3) no
N2 C16 C17 O2 . . . . -57.79(17) no
O2 C18 C19 N2 . . . . 58.52(19) no

loop_
_cod_related_entry_id
_cod_related_entry_database
_cod_related_entry_code
1 ChemSpider 30656439
